data_7249771
loop_
_publ_author_name
'Ali, Muhammad Imran'
'Hussain, Javid'
'Anwar, Muhammad Usman'
'Al-Harrasi, Ahmed'
'Naseer, Muhammad Moazzam'

_publ_section_title
;
 Intramolecular noncovalent C-bonding driven conformational preference in
 spiroisatin-based N-acyl hydrazones
;
_journal_issue 2
_journal_name_full 'RSC Advances'
_journal_page_first 1152
_journal_page_last 1162
_journal_paper_doi 10.1039/D4RA08086F
_journal_volume 15
_journal_year 2025
_chemical_formula_moiety 'C26 H23 N3 O5, 0.286(H2 O)'
_chemical_formula_sum 'C26 H23.57 N3 O5.29'
_chemical_formula_weight 462.63
_space_group_crystal_system monoclinic
_space_group_IT_number 14
_space_group_name_Hall '-P 2ybc'
_space_group_name_H-M_alt 'P 1 21/c 1'
_atom_sites_solution_hydrogens mixed
_audit_creation_method SHELXL-2016/6
_audit_update_record
;
2024-11-17 deposited with the CCDC.	2025-01-07 downloaded from the CCDC.
;
_cell_angle_alpha 90
_cell_angle_beta 92.357(3)
_cell_angle_gamma 90
_cell_formula_units_Z 4
_cell_length_a 6.1137(5)
_cell_length_b 24.053(2)
_cell_length_c 15.7613(12)
_cell_measurement_reflns_used 6288
_cell_measurement_temperature 296(2)
_cell_measurement_theta_max 26.22
_cell_measurement_theta_min 3.09
_cell_volume 2315.8(3)
_computing_cell_refinement 'Bruker SAINT'
_computing_data_collection 'Bruker APEX2'
_computing_data_reduction 'Bruker SAINT'
_computing_molecular_graphics 'Bruker SHELXTL'
_computing_publication_material 'Bruker SHELXTL'
_computing_structure_refinement 'SHELXL-2016/6 (Sheldrick, 2016)'
_computing_structure_solution 'SHELXT 2014/5 (Sheldrick, 2014)'
_diffrn_ambient_temperature 296(2)
_diffrn_measured_fraction_theta_full 0.996
_diffrn_measured_fraction_theta_max 0.996
_diffrn_measurement_device_type 'Bruker APEX-II CCD'
_diffrn_measurement_method '\f and \w scans'
_diffrn_radiation_type MoK\a
_diffrn_radiation_wavelength 0.71073
_diffrn_reflns_av_R_equivalents 0.0427
_diffrn_reflns_av_unetI/netI 0.0321
_diffrn_reflns_Laue_measured_fraction_full 0.996
_diffrn_reflns_Laue_measured_fraction_max 0.996
_diffrn_reflns_limit_h_max 6
_diffrn_reflns_limit_h_min -7
_diffrn_reflns_limit_k_max 28
_diffrn_reflns_limit_k_min -28
_diffrn_reflns_limit_l_max 18
_diffrn_reflns_limit_l_min -18
_diffrn_reflns_number 19171
_diffrn_reflns_point_group_measured_fraction_full 0.996
_diffrn_reflns_point_group_measured_fraction_max 0.996
_diffrn_reflns_theta_full 25.000
_diffrn_reflns_theta_max 25.000
_diffrn_reflns_theta_min 3.441
_exptl_absorpt_coefficient_mu 0.094
_exptl_absorpt_correction_T_max 0.7454
_exptl_absorpt_correction_T_min 0.6556
_exptl_absorpt_correction_type multi-scan
_exptl_absorpt_process_details SADABS
_exptl_crystal_colour colorless
_exptl_crystal_density_diffrn 1.327
_exptl_crystal_description plate
_exptl_crystal_F_000 971
_exptl_crystal_size_max 0.390
_exptl_crystal_size_mid 0.337
_exptl_crystal_size_min 0.070
_refine_diff_density_max 0.149
_refine_diff_density_min -0.193
_refine_diff_density_rms 0.043
_refine_ls_extinction_method none
_refine_ls_goodness_of_fit_ref 1.071
_refine_ls_hydrogen_treatment mixed
_refine_ls_matrix_type full
_refine_ls_number_parameters 363
_refine_ls_number_reflns 4067
_refine_ls_number_restraints 109
_refine_ls_restrained_S_all 1.065
_refine_ls_R_factor_all 0.0692
_refine_ls_R_factor_gt 0.0452
_refine_ls_shift/su_max 0.000
_refine_ls_shift/su_mean 0.000
_refine_ls_structure_factor_coef Fsqd
_refine_ls_weighting_details 'w=1/[\s^2^(Fo^2^)+(0.0500P)^2^+0.7192P] where P=(Fo^2^+2Fc^2^)/3'
_refine_ls_weighting_scheme calc
_refine_ls_wR_factor_gt 0.1015
_refine_ls_wR_factor_ref 0.1165
_reflns_Friedel_coverage 0.000
_reflns_number_gt 3013
_reflns_number_total 4067
_reflns_threshold_expression 'I > 2\s(I)'
_cod_data_source_file d4ra08086f2.cif
_cod_data_source_block AL_OBz_0m_a
_cod_depositor_comments
;
The following automatic conversions were performed:

data item '_exptl_absorpt_correction_type' value 'MULTI-SCAN' was
changed to 'multi-scan' in accordance with the
/home/data/users/saulius/crontab/automatic-downloads/rss-feeds/RSC/lib/dictionaries/cif_core.dic
dictionary named 'cif_core.dic' version 2.4.2 last updated on
2011-04-26.

Automatic conversion script
Id: cif_fix_values 8170 2020-07-09 18:12:32Z antanas 
;
_cod_original_sg_symbol_H-M 'P 21/c'
_cod_database_code 7249771
_shelx_shelxl_version_number 2016/6
_shelx_space_group_comment
;
The symmetry employed for this shelxl refinement is uniquely defined
by the following loop, which should always be used as a source of
symmetry information in preference to the above space-group names.
They are only intended as comments.
;
_shelx_estimated_absorpt_t_min 0.964
_shelx_estimated_absorpt_t_max 0.993

loop_
_space_group_symop_operation_xyz
'x, y, z'
'-x, y+1/2, -z+1/2'
'-x, -y, -z'
'x, -y-1/2, z-1/2'

loop_
_atom_site_label
_atom_site_type_symbol
_atom_site_fract_x
_atom_site_fract_y
_atom_site_fract_z
_atom_site_U_iso_or_equiv
_atom_site_adp_type
_atom_site_occupancy
_atom_site_site_symmetry_order
_atom_site_calc_flag
_atom_site_refinement_flags_posn
_atom_site_refinement_flags_adp
_atom_site_refinement_flags_occupancy
_atom_site_disorder_assembly
_atom_site_disorder_group
O1 O 1.0950(2) 0.43096(5) 0.96624(9) 0.0484(4) Uani 1 1 d . . . . .
O2 O 1.1628(3) 0.35228(6) 0.73977(9) 0.0621(5) Uani 1 1 d . . . . .
O5 O -0.2125(2) 0.57878(6) 0.65536(10) 0.0541(4) Uani 1 1 d . . . . .
O6 O 0.5457(10) 0.6387(3) 0.9793(5) 0.086(3) Uani 0.286(6) 1 d D . P . .
H6A H 0.667(8) 0.625(3) 0.978(4) 0.129 Uiso 0.286(6) 1 d D U P . .
H6B H 0.556(16) 0.6724(12) 0.988(8) 0.129 Uiso 0.286(6) 1 d D U P . .
N1 N 0.6091(3) 0.47917(6) 0.86932(10) 0.0409(4) Uani 1 1 d . . . . .
N2 N 0.7906(3) 0.47629(6) 0.92346(11) 0.0430(4) Uani 1 1 d D . . . .
H1 H 0.831(4) 0.5036(8) 0.9554(13) 0.064 Uiso 1 1 d D U . . .
N3 N 1.0076(3) 0.33983(6) 0.86787(9) 0.0367(4) Uani 1 1 d . . . . .
C1 C 0.9255(3) 0.43261(7) 0.92184(12) 0.0367(4) Uani 1 1 d . . . . .
C2 C 0.8549(3) 0.38575(7) 0.86299(13) 0.0415(5) Uani 1 1 d . . . . .
H2A H 0.711261 0.372773 0.877864 0.050 Uiso 1 1 calc R U . . .
H2B H 0.843874 0.399487 0.805110 0.050 Uiso 1 1 calc R U . . .
C3 C 1.0400(3) 0.30402(7) 0.93824(12) 0.0391(4) Uani 1 1 d . . . . .
C4 C 0.9349(4) 0.30422(9) 1.01320(14) 0.0628(7) Uani 1 1 d . . . . .
H4 H 0.821030 0.328828 1.022529 0.075 Uiso 1 1 calc R U . . .
C5 C 1.0049(5) 0.26623(11) 1.07476(16) 0.0757(8) Uani 1 1 d . . . . .
H5 H 0.937288 0.265632 1.126533 0.091 Uiso 1 1 calc R U . . .
C6 C 1.1718(5) 0.22950(10) 1.06107(16) 0.0722(7) Uani 1 1 d . . . . .
H6 H 1.216497 0.204802 1.103741 0.087 Uiso 1 1 calc R U . . .
C7 C 1.2732(4) 0.22890(9) 0.98481(14) 0.0572(6) Uani 1 1 d . . . . .
H7 H 1.384804 0.203698 0.975067 0.069 Uiso 1 1 calc R U . . .
C8 C 1.2059(3) 0.26647(7) 0.92322(12) 0.0398(5) Uani 1 1 d . . . . .
C9 C 1.2822(3) 0.27610(7) 0.83578(12) 0.0378(4) Uani 1 1 d D . . . .
C10 C 1.1478(3) 0.32776(7) 0.80634(12) 0.0386(4) Uani 1 1 d . . . . .
O3A O 1.2264(13) 0.2333(4) 0.7781(8) 0.0452(13) Uani 0.709(12) 1 d D U P A 1
O4A O 1.5085(10) 0.2844(4) 0.8356(10) 0.0561(19) Uani 0.709(12) 1 d D U P A 1
C11A C 1.5902(8) 0.2532(2) 0.7663(5) 0.0620(13) Uani 0.709(12) 1 d D U P A 1
H11A H 1.737954 0.240021 0.778644 0.074 Uiso 0.709(12) 1 calc R U P A 1
H11B H 1.586862 0.274828 0.714223 0.074 Uiso 0.709(12) 1 calc R U P A 1
C12A C 1.4251(12) 0.2053(3) 0.7613(5) 0.0587(16) Uani 0.709(12) 1 d D U P A 1
H12A H 1.418771 0.188204 0.705536 0.070 Uiso 0.709(12) 1 calc R U P A 1
H12B H 1.459644 0.177136 0.803881 0.070 Uiso 0.709(12) 1 calc R U P A 1
O3B O 1.245(3) 0.2296(11) 0.781(2) 0.047(3) Uani 0.291(12) 1 d D U P A 2
O4B O 1.504(2) 0.2899(10) 0.827(2) 0.054(3) Uani 0.291(12) 1 d D U P A 2
C11B C 1.6159(17) 0.2395(5) 0.8057(11) 0.060(2) Uani 0.291(12) 1 d D U P A 2
H11C H 1.648212 0.216657 0.855393 0.072 Uiso 0.291(12) 1 calc R U P A 2
H11D H 1.750429 0.247137 0.777298 0.072 Uiso 0.291(12) 1 calc R U P A 2
C12B C 1.447(3) 0.2125(8) 0.7464(13) 0.058(2) Uani 0.291(12) 1 d D U P A 2
H12C H 1.458637 0.225788 0.688656 0.070 Uiso 0.291(12) 1 calc R U P A 2
H12D H 1.461020 0.172311 0.746996 0.070 Uiso 0.291(12) 1 calc R U P A 2
C13 C 0.5023(3) 0.52453(8) 0.87238(13) 0.0431(5) Uani 1 1 d . . . . .
H13 H 0.549847 0.551819 0.910654 0.052 Uiso 1 1 calc R U . . .
C14 C 0.3089(3) 0.53516(7) 0.81824(12) 0.0383(4) Uani 1 1 d . . . . .
C15 C 0.2154(3) 0.58782(8) 0.81747(14) 0.0490(5) Uani 1 1 d . . . . .
H15 H 0.273207 0.614878 0.854093 0.059 Uiso 1 1 calc R U . . .
C16 C 0.0401(4) 0.60094(8) 0.76408(14) 0.0515(6) Uani 1 1 d . . . . .
H16 H -0.019390 0.636529 0.764461 0.062 Uiso 1 1 calc R U . . .
C17 C -0.0475(3) 0.56099(8) 0.70984(13) 0.0408(5) Uani 1 1 d . . . . .
C18 C 0.0375(3) 0.50752(8) 0.71167(13) 0.0445(5) Uani 1 1 d . . . . .
H18 H -0.025352 0.480032 0.677054 0.053 Uiso 1 1 calc R U . . .
C19 C 0.2149(3) 0.49528(8) 0.76488(13) 0.0441(5) Uani 1 1 d . . . . .
H19 H 0.272896 0.459537 0.765025 0.053 Uiso 1 1 calc R U . . .
C20 C -0.2888(4) 0.54147(9) 0.59089(16) 0.0646(7) Uani 1 1 d . . . . .
H20A H -0.360941 0.509946 0.616044 0.078 Uiso 1 1 calc R U . . .
H20B H -0.166796 0.527795 0.559455 0.078 Uiso 1 1 calc R U . . .
C21 C -0.4464(3) 0.57203(8) 0.53266(14) 0.0480(5) Uani 1 1 d . . . . .
C22 C -0.6405(4) 0.59118(10) 0.56166(15) 0.0585(6) Uani 1 1 d . . . . .
H22 H -0.672866 0.585918 0.618235 0.070 Uiso 1 1 calc R U . . .
C23 C -0.7880(4) 0.61817(11) 0.50777(18) 0.0691(7) Uani 1 1 d . . . . .
H23 H -0.918491 0.631465 0.528281 0.083 Uiso 1 1 calc R U . . .
C24 C -0.7435(4) 0.62552(10) 0.42427(17) 0.0659(7) Uani 1 1 d . . . . .
H24 H -0.845203 0.642921 0.387672 0.079 Uiso 1 1 calc R U . . .
C25 C -0.5500(4) 0.60729(10) 0.39479(16) 0.0627(6) Uani 1 1 d . . . . .
H25 H -0.518445 0.612658 0.338157 0.075 Uiso 1 1 calc R U . . .
C26 C -0.4009(4) 0.58088(9) 0.44893(16) 0.0581(6) Uani 1 1 d . . . . .
H26 H -0.268079 0.568915 0.428694 0.070 Uiso 1 1 calc R U . . .

loop_
_atom_site_aniso_label
_atom_site_aniso_U_11
_atom_site_aniso_U_22
_atom_site_aniso_U_33
_atom_site_aniso_U_23
_atom_site_aniso_U_13
_atom_site_aniso_U_12
O1 0.0449(8) 0.0387(7) 0.0598(9) -0.0116(6) -0.0198(7) 0.0103(6)
O2 0.0999(13) 0.0485(8) 0.0386(8) 0.0053(7) 0.0113(8) 0.0073(8)
O5 0.0501(9) 0.0460(8) 0.0643(10) -0.0090(7) -0.0219(7) 0.0117(7)
O6 0.058(4) 0.062(4) 0.135(7) -0.048(4) -0.043(4) 0.016(3)
N1 0.0360(9) 0.0377(9) 0.0481(10) -0.0062(7) -0.0082(7) 0.0064(7)
N2 0.0399(9) 0.0351(9) 0.0524(11) -0.0128(7) -0.0165(8) 0.0089(7)
N3 0.0467(9) 0.0288(8) 0.0345(8) -0.0026(6) -0.0003(7) 0.0080(7)
C1 0.0369(11) 0.0303(9) 0.0423(11) -0.0035(8) -0.0057(9) 0.0042(8)
C2 0.0423(11) 0.0323(10) 0.0489(12) -0.0065(8) -0.0094(9) 0.0071(8)
C3 0.0527(12) 0.0323(9) 0.0323(10) -0.0012(8) 0.0034(9) 0.0022(8)
C4 0.0861(18) 0.0536(13) 0.0504(14) -0.0008(11) 0.0244(13) 0.0153(12)
C5 0.121(2) 0.0665(16) 0.0417(13) 0.0087(12) 0.0256(14) 0.0023(16)
C6 0.112(2) 0.0551(14) 0.0487(14) 0.0162(11) 0.0007(14) 0.0090(14)
C7 0.0736(16) 0.0447(12) 0.0529(14) 0.0081(10) -0.0021(12) 0.0129(11)
C8 0.0497(12) 0.0307(9) 0.0389(11) -0.0006(8) -0.0006(9) 0.0039(8)
C9 0.0379(11) 0.0323(9) 0.0434(11) -0.0085(8) 0.0036(8) -0.0014(8)
C10 0.0533(12) 0.0316(9) 0.0307(10) -0.0054(8) 0.0006(9) -0.0032(8)
O3A 0.045(2) 0.038(2) 0.053(2) -0.0150(18) 0.004(2) 0.0014(18)
O4A 0.042(2) 0.050(2) 0.076(4) -0.018(3) 0.0019(19) -0.0070(17)
C11A 0.048(2) 0.065(2) 0.075(3) -0.011(2) 0.021(2) 0.0053(17)
C12A 0.053(2) 0.049(3) 0.075(3) -0.021(2) 0.014(2) 0.0050(18)
O3B 0.042(5) 0.038(5) 0.061(5) -0.028(5) 0.006(4) -0.002(4)
O4B 0.038(4) 0.052(5) 0.072(5) -0.015(5) 0.018(4) -0.006(4)
C11B 0.050(4) 0.058(4) 0.073(5) -0.016(4) 0.017(4) 0.003(3)
C12B 0.053(4) 0.054(4) 0.069(4) -0.020(4) 0.019(4) 0.010(4)
C13 0.0426(11) 0.0373(10) 0.0488(12) -0.0082(9) -0.0060(9) 0.0081(9)
C14 0.0357(10) 0.0371(10) 0.0419(11) -0.0031(8) -0.0004(8) 0.0080(8)
C15 0.0477(12) 0.0428(11) 0.0554(13) -0.0177(10) -0.0120(10) 0.0126(9)
C16 0.0526(13) 0.0398(11) 0.0611(14) -0.0130(10) -0.0115(11) 0.0193(10)
C17 0.0338(10) 0.0402(10) 0.0478(12) -0.0004(9) -0.0051(9) 0.0065(8)
C18 0.0447(12) 0.0333(10) 0.0547(13) -0.0042(9) -0.0090(10) -0.0001(9)
C19 0.0452(12) 0.0309(10) 0.0556(13) -0.0010(9) -0.0045(10) 0.0063(8)
C20 0.0691(16) 0.0413(12) 0.0805(17) -0.0083(11) -0.0343(13) 0.0019(11)
C21 0.0444(12) 0.0377(10) 0.0605(14) -0.0028(9) -0.0155(10) -0.0058(9)
C22 0.0493(14) 0.0698(15) 0.0561(14) 0.0136(11) -0.0018(11) -0.0074(11)
C23 0.0403(13) 0.0867(18) 0.0799(19) 0.0118(14) -0.0015(12) 0.0047(12)
C24 0.0633(17) 0.0638(15) 0.0685(17) 0.0125(12) -0.0223(13) -0.0010(12)
C25 0.0751(18) 0.0598(14) 0.0524(14) 0.0027(11) -0.0060(13) -0.0106(13)
C26 0.0488(14) 0.0582(14) 0.0670(16) -0.0144(12) -0.0029(12) -0.0023(11)

loop_
_atom_type_symbol
_atom_type_description
_atom_type_scat_dispersion_real
_atom_type_scat_dispersion_imag
_atom_type_scat_source
C C 0.0033 0.0016 'International Tables Vol C Tables 4.2.6.8 and 6.1.1.4'
H H 0.0000 0.0000 'International Tables Vol C Tables 4.2.6.8 and 6.1.1.4'
N N 0.0061 0.0033 'International Tables Vol C Tables 4.2.6.8 and 6.1.1.4'
O O 0.0106 0.0060 'International Tables Vol C Tables 4.2.6.8 and 6.1.1.4'

loop_
_geom_angle_atom_site_label_1
_geom_angle_atom_site_label_2
_geom_angle_atom_site_label_3
_geom_angle
_geom_angle_site_symmetry_1
_geom_angle_site_symmetry_3
_geom_angle_publ_flag
C17 O5 C20 117.66(15) . . ?
H6A O6 H6B 110(4) . . ?
C13 N1 N2 114.97(16) . . ?
C1 N2 N1 120.75(15) . . ?
C1 N2 H1 116.8(16) . . ?
N1 N2 H1 122.1(16) . . ?
C10 N3 C3 111.08(15) . . ?
C10 N3 C2 123.55(16) . . ?
C3 N3 C2 125.27(16) . . ?
O1 C1 N2 121.46(16) . . ?
O1 C1 C2 122.62(16) . . ?
N2 C1 C2 115.92(16) . . ?
N3 C2 C1 111.70(15) . . ?
N3 C2 H2A 109.3 . . ?
C1 C2 H2A 109.3 . . ?
N3 C2 H2B 109.3 . . ?
C1 C2 H2B 109.3 . . ?
H2A C2 H2B 107.9 . . ?
C4 C3 C8 121.53(18) . . ?
C4 C3 N3 128.35(18) . . ?
C8 C3 N3 110.11(16) . . ?
C3 C4 C5 117.3(2) . . ?
C3 C4 H4 121.3 . . ?
C5 C4 H4 121.3 . . ?
C6 C5 C4 121.6(2) . . ?
C6 C5 H5 119.2 . . ?
C4 C5 H5 119.2 . . ?
C5 C6 C7 120.6(2) . . ?
C5 C6 H6 119.7 . . ?
C7 C6 H6 119.7 . . ?
C6 C7 C8 118.5(2) . . ?
C6 C7 H7 120.8 . . ?
C8 C7 H7 120.8 . . ?
C7 C8 C3 120.48(19) . . ?
C7 C8 C9 131.13(19) . . ?
C3 C8 C9 108.39(16) . . ?
O4A C9 O3A 108.5(5) . . ?
O4B C9 O3B 104.9(11) . . ?
O4A C9 C8 111.8(7) . . ?
O3A C9 C8 114.1(6) . . ?
O4B C9 C8 117.6(16) . . ?
O3B C9 C8 112.9(16) . . ?
O4A C9 C10 113.4(6) . . ?
O3A C9 C10 106.3(5) . . ?
O4B C9 C10 106.5(13) . . ?
O3B C9 C10 112.2(14) . . ?
C8 C9 C10 102.65(14) . . ?
O2 C10 N3 126.15(18) . . ?
O2 C10 C9 126.30(18) . . ?
N3 C10 C9 107.54(15) . . ?
C9 O3A C12A 106.3(5) . . ?
C9 O4A C11A 107.6(6) . . ?
O4A C11A C12A 100.5(6) . . ?
O4A C11A H11A 111.7 . . ?
C12A C11A H11A 111.7 . . ?
O4A C11A H11B 111.7 . . ?
C12A C11A H11B 111.7 . . ?
H11A C11A H11B 109.4 . . ?
O3A C12A C11A 101.5(7) . . ?
O3A C12A H12A 111.5 . . ?
C11A C12A H12A 111.5 . . ?
O3A C12A H12B 111.5 . . ?
C11A C12A H12B 111.5 . . ?
H12A C12A H12B 109.3 . . ?
C9 O3B C12B 109.8(13) . . ?
C9 O4B C11B 107.0(12) . . ?
O4B C11B C12B 100.9(14) . . ?
O4B C11B H11C 111.6 . . ?
C12B C11B H11C 111.6 . . ?
O4B C11B H11D 111.6 . . ?
C12B C11B H11D 111.6 . . ?
H11C C11B H11D 109.4 . . ?
O3B C12B C11B 102.6(13) . . ?
O3B C12B H12C 111.2 . . ?
C11B C12B H12C 111.2 . . ?
O3B C12B H12D 111.2 . . ?
C11B C12B H12D 111.2 . . ?
H12C C12B H12D 109.2 . . ?
N1 C13 C14 122.35(18) . . ?
N1 C13 H13 118.8 . . ?
C14 C13 H13 118.8 . . ?
C19 C14 C15 117.76(18) . . ?
C19 C14 C13 122.84(17) . . ?
C15 C14 C13 119.37(17) . . ?
C16 C15 C14 121.73(18) . . ?
C16 C15 H15 119.1 . . ?
C14 C15 H15 119.1 . . ?
C15 C16 C17 119.54(18) . . ?
C15 C16 H16 120.2 . . ?
C17 C16 H16 120.2 . . ?
O5 C17 C16 115.39(16) . . ?
O5 C17 C18 124.72(18) . . ?
C16 C17 C18 119.86(18) . . ?
C19 C18 C17 119.75(18) . . ?
C19 C18 H18 120.1 . . ?
C17 C18 H18 120.1 . . ?
C18 C19 C14 121.28(17) . . ?
C18 C19 H19 119.4 . . ?
C14 C19 H19 119.4 . . ?
O5 C20 C21 108.24(17) . . ?
O5 C20 H20A 110.1 . . ?
C21 C20 H20A 110.1 . . ?
O5 C20 H20B 110.1 . . ?
C21 C20 H20B 110.1 . . ?
H20A C20 H20B 108.4 . . ?
C22 C21 C26 118.7(2) . . ?
C22 C21 C20 120.4(2) . . ?
C26 C21 C20 120.9(2) . . ?
C21 C22 C23 120.5(2) . . ?
C21 C22 H22 119.7 . . ?
C23 C22 H22 119.7 . . ?
C24 C23 C22 120.3(2) . . ?
C24 C23 H23 119.9 . . ?
C22 C23 H23 119.9 . . ?
C25 C24 C23 119.8(2) . . ?
C25 C24 H24 120.1 . . ?
C23 C24 H24 120.1 . . ?
C24 C25 C26 120.0(2) . . ?
C24 C25 H25 120.0 . . ?
C26 C25 H25 120.0 . . ?
C21 C26 C25 120.7(2) . . ?
C21 C26 H26 119.7 . . ?
C25 C26 H26 119.7 . . ?

loop_
_geom_bond_atom_site_label_1
_geom_bond_atom_site_label_2
_geom_bond_distance
_geom_bond_site_symmetry_2
_geom_bond_publ_flag
O1 C1 1.227(2) . ?
O2 C10 1.210(2) . ?
O5 C17 1.367(2) . ?
O5 C20 1.420(2) . ?
O6 H6A 0.81(2) . ?
O6 H6B 0.82(2) . ?
N1 C13 1.273(2) . ?
N1 N2 1.374(2) . ?
N2 C1 1.337(2) . ?
N2 H1 0.858(16) . ?
N3 C10 1.352(2) . ?
N3 C3 1.412(2) . ?
N3 C2 1.446(2) . ?
C1 C2 1.511(2) . ?
C2 H2A 0.9700 . ?
C2 H2B 0.9700 . ?
C3 C4 1.368(3) . ?
C3 C8 1.386(3) . ?
C4 C5 1.388(3) . ?
C4 H4 0.9300 . ?
C5 C6 1.373(4) . ?
C5 H5 0.9300 . ?
C6 C7 1.375(3) . ?
C6 H6 0.9300 . ?
C7 C8 1.377(3) . ?
C7 H7 0.9300 . ?
C8 C9 1.491(3) . ?
C9 O4A 1.398(6) . ?
C9 O3A 1.406(6) . ?
C9 O4B 1.410(13) . ?
C9 O3B 1.425(13) . ?
C9 C10 1.550(3) . ?
O3A C12A 1.424(7) . ?
O4A C11A 1.433(9) . ?
C11A C12A 1.533(7) . ?
C11A H11A 0.9700 . ?
C11A H11B 0.9700 . ?
C12A H12A 0.9700 . ?
C12A H12B 0.9700 . ?
O3B C12B 1.430(15) . ?
O4B C11B 1.438(16) . ?
C11B C12B 1.512(15) . ?
C11B H11C 0.9700 . ?
C11B H11D 0.9700 . ?
C12B H12C 0.9700 . ?
C12B H12D 0.9700 . ?
C13 C14 1.452(3) . ?
C13 H13 0.9300 . ?
C14 C19 1.385(3) . ?
C14 C15 1.389(3) . ?
C15 C16 1.372(3) . ?
C15 H15 0.9300 . ?
C16 C17 1.380(3) . ?
C16 H16 0.9300 . ?
C17 C18 1.387(3) . ?
C18 C19 1.376(3) . ?
C18 H18 0.9300 . ?
C19 H19 0.9300 . ?
C20 C21 1.496(3) . ?
C20 H20A 0.9700 . ?
C20 H20B 0.9700 . ?
C21 C22 1.369(3) . ?
C21 C26 1.376(3) . ?
C22 C23 1.376(3) . ?
C22 H22 0.9300 . ?
C23 C24 1.366(4) . ?
C23 H23 0.9300 . ?
C24 C25 1.361(3) . ?
C24 H24 0.9300 . ?
C25 C26 1.378(3) . ?
C25 H25 0.9300 . ?
C26 H26 0.9300 . ?
